data_7117732
loop_
_publ_author_name
'Sk Asif Ikbal'
'Avinash Dhamija'
'Sankar Prasad Rath'

_publ_section_title
;
 Metal-coordination-driven mixed ligand binding in supramolecular
 bisporphyrin tweezers
;
_journal_name_full Chem.Commun.
_journal_page_first 14107
_journal_paper_doi 10.1039/C5cc04882F
_journal_volume 51
_journal_year 2015
_chemical_formula_sum 'C177 H219 Cl3 Mg4 N26'
_chemical_formula_weight 2914.36
_chemical_name_systematic
;
 ?
;
_space_group_crystal_system triclinic
_space_group_IT_number 2
_space_group_name_Hall '-P 1'
_space_group_name_H-M_alt 'P -1'
_symmetry_space_group_name_Hall '-P 1'
_symmetry_space_group_name_H-M 'P -1'
_atom_sites_solution_hydrogens geom
_audit_creation_method SHELXL-2014
_audit_update_record
;
2015-06-10 deposited with the CCDC.
2015-07-22 downloaded from the CCDC.
;
_cell_angle_alpha 96.237(5)
_cell_angle_beta 97.714(5)
_cell_angle_gamma 105.938(5)
_cell_formula_units_Z 1
_cell_length_a 13.848(5)
_cell_length_b 16.029(5)
_cell_length_c 19.255(5)
_cell_measurement_reflns_used 999
_cell_measurement_temperature 100(2)
_cell_measurement_theta_max 26.5
_cell_measurement_theta_min 2.5
_cell_volume 4025(2)
_computing_cell_refinement 'Bruker SAINT'
_computing_data_collection 'Bruker APEX'
_computing_data_reduction 'Bruker SAINT'
_computing_molecular_graphics 'SHELXL 5.1, XP (Sheldrick, 1994)'
_computing_publication_material SHELXS-97
_computing_structure_refinement 'SHELXL-2014 (Sheldrick, 2014)'
_computing_structure_solution 'SHELXS-97 (Sheldrick, 2008)'
_diffrn_ambient_temperature 100(2)
_diffrn_detector_area_resol_mean \w
_diffrn_measured_fraction_theta_full 0.987
_diffrn_measured_fraction_theta_max 0.987
_diffrn_measurement_device_type graphite
_diffrn_measurement_method 'Bruker SMART APEX'
_diffrn_radiation_type MoK\a
_diffrn_radiation_wavelength 0.71073
_diffrn_reflns_av_R_equivalents 0.0435
_diffrn_reflns_av_unetI/netI 0.0846
_diffrn_reflns_laue_measured_fraction_full 0.987
_diffrn_reflns_laue_measured_fraction_max 0.987
_diffrn_reflns_limit_h_max 16
_diffrn_reflns_limit_h_min -16
_diffrn_reflns_limit_k_max 18
_diffrn_reflns_limit_k_min -19
_diffrn_reflns_limit_l_max 19
_diffrn_reflns_limit_l_min -22
_diffrn_reflns_number 26560
_diffrn_reflns_point_group_measured_fraction_full 0.987
_diffrn_reflns_point_group_measured_fraction_max 0.987
_diffrn_reflns_theta_full 25.000
_diffrn_reflns_theta_max 25.000
_diffrn_reflns_theta_min 2.038
_diffrn_source 'fine-focus sealed tube'
_exptl_absorpt_coefficient_mu 0.134
_exptl_absorpt_correction_T_max 0.980
_exptl_absorpt_correction_T_min 0.975
_exptl_absorpt_correction_type multi-scan
_exptl_absorpt_process_details 'SADABS 2.05 (Sheldrick, 2002)'
_exptl_crystal_colour 'dark brown'
_exptl_crystal_density_diffrn 1.202
_exptl_crystal_description block
_exptl_crystal_F_000 1562
_exptl_crystal_size_max 0.220
_exptl_crystal_size_mid 0.160
_exptl_crystal_size_min 0.100
_refine_diff_density_max 1.533
_refine_diff_density_min -0.910
_refine_diff_density_rms 0.095
_refine_ls_extinction_coef .
_refine_ls_extinction_method none
_refine_ls_goodness_of_fit_ref 1.040
_refine_ls_hydrogen_treatment mixed
_refine_ls_matrix_type full
_refine_ls_number_parameters 986
_refine_ls_number_reflns 14007
_refine_ls_number_restraints 6
_refine_ls_restrained_S_all 1.043
_refine_ls_R_factor_all 0.1418
_refine_ls_R_factor_gt 0.0914
_refine_ls_shift/su_max 0.000
_refine_ls_shift/su_mean 0.000
_refine_ls_structure_factor_coef Fsqd
_refine_ls_weighting_details 'w=1/[\s^2^(Fo^2^)+(0.1440P)^2^+6.8498P] where P=(Fo^2^+2Fc^2^)/3'
_refine_ls_weighting_scheme calc
_refine_ls_wR_factor_gt 0.2430
_refine_ls_wR_factor_ref 0.2761
_reflns_Friedel_coverage 0.000
_reflns_friedel_fraction_full .
_reflns_friedel_fraction_max .
_reflns_number_gt 8837
_reflns_number_total 14007
_reflns_threshold_expression 'I > 2\s(I)'
_cod_data_source_file c5cc04882f2.cif
_cod_data_source_block 12octb
_cod_database_code 7117732
_shelx_space_group_comment
;
The symmetry employed for this shelxl refinement is uniquely defined
by the following loop, which should always be used as a source of
symmetry information in preference to the above space-group names.
They are only intended as comments.
;
_shelx_estimated_absorpt_t_min 0.971
_shelx_estimated_absorpt_t_max 0.987
_shelxl_version_number 2014-3

loop_
_space_group_symop_operation_xyz
'x, y, z'
'-x, -y, -z'

loop_
_atom_site_label
_atom_site_type_symbol
_atom_site_fract_x
_atom_site_fract_y
_atom_site_fract_z
_atom_site_U_iso_or_equiv
_atom_site_adp_type
_atom_site_occupancy
_atom_site_site_symmetry_order
_atom_site_calc_flag
_atom_site_refinement_flags_posn
_atom_site_refinement_flags_adp
_atom_site_refinement_flags_occupancy
_atom_site_disorder_assembly
_atom_site_disorder_group
Mg1 Mg 0.24398(13) 0.08151(11) 0.62234(9) 0.0338(4) Uani 1 1 d . . . . .
Mg2 Mg 0.32518(16) 0.23494(13) 0.95798(10) 0.0466(5) Uani 1 1 d . . . . .
N1 N 0.1973(3) 0.1918(2) 0.60842(17) 0.0143(7) Uani 1 1 d . . . . .
C1S C 0.0510(5) 0.1523(4) 0.7791(3) 0.0514(16) Uani 1 1 d . . . . .
H1C H 0.0806 0.2135 0.7730 0.042(15) Uiso 1 1 calc R . . . .
H1B H 0.0450 0.1136 0.7347 0.056(17) Uiso 1 1 calc R . . . .
H1A H 0.0950 0.1373 0.8169 0.055(17) Uiso 1 1 calc R . . . .
C2S C -0.0477(6) 0.1415(4) 0.7977(3) 0.0485(15) Uani 1 1 d . . . . .
N1S N -0.1265(5) 0.1314(4) 0.8112(3) 0.0766(19) Uani 1 1 d . . . . .
N2 N 0.0944(3) -0.0013(2) 0.59398(17) 0.0160(7) Uani 1 1 d . . . . .
N3 N 0.2869(3) -0.0332(2) 0.60511(18) 0.0169(8) Uani 1 1 d . . . . .
N4 N 0.3898(3) 0.1600(2) 0.62117(17) 0.0145(7) Uani 1 1 d . . . . .
N5 N 0.2660(3) 0.3318(2) 0.92009(19) 0.0263(9) Uani 1 1 d . . . . .
N6 N 0.1933(3) 0.1847(2) 1.00029(19) 0.0302(10) Uani 1 1 d . . . . .
N7 N 0.3911(4) 0.1629(2) 1.02190(19) 0.0319(10) Uani 1 1 d . . . . .
N8 N 0.4651(3) 0.3140(2) 0.94612(19) 0.0286(9) Uani 1 1 d . . . . .
N9 N 0.4342(3) 0.4460(2) 0.74085(17) 0.0188(8) Uani 1 1 d . . . . .
H9A H 0.4118 0.3924 0.7507 0.023 Uiso 1 1 calc R U . . .
N10 N 0.2557(3) 0.0782(3) 0.7387(2) 0.0368(10) Uani 1 1 d . . . . .
N11 N 0.2909(3) 0.1339(3) 0.8630(2) 0.0333(10) Uani 1 1 d . . . . .
N12 N 0.3641(5) 0.2156(3) 0.7830(3) 0.0718(19) Uani 1 1 d . . . . .
H12A H 0.3914 0.2596 0.8179 0.086 Uiso 1 1 calc R U . . .
H12B H 0.3754 0.2218 0.7397 0.086 Uiso 1 1 calc R U . . .
C1 C 0.2543(3) 0.2780(2) 0.6111(2) 0.0141(9) Uani 1 1 d . . . . .
C2 C 0.1847(3) 0.3329(3) 0.6063(2) 0.0155(9) Uani 1 1 d . . . . .
C3 C 0.0890(3) 0.2781(3) 0.5997(2) 0.0175(9) Uani 1 1 d . . . . .
C4 C 0.0969(3) 0.1896(3) 0.6003(2) 0.0154(9) Uani 1 1 d . . . . .
C5 C 0.0126(3) 0.1152(3) 0.5911(2) 0.0156(9) Uani 1 1 d . . . . .
H5A H -0.0520 0.1259 0.5862 0.019 Uiso 1 1 calc R U . . .
C6 C 0.0102(3) 0.0278(3) 0.5882(2) 0.0152(9) Uani 1 1 d . . . . .
C7 C -0.0821(3) -0.0461(3) 0.5785(2) 0.0182(9) Uani 1 1 d . . . . .
C8 C -0.0506(3) -0.1198(3) 0.5785(2) 0.0176(9) Uani 1 1 d . . . . .
C9 C 0.0598(3) -0.0906(3) 0.5873(2) 0.0178(9) Uani 1 1 d . . . . .
C10 C 0.1226(3) -0.1450(3) 0.5881(2) 0.0199(9) Uani 1 1 d . . . . .
H10A H 0.0899 -0.2064 0.5822 0.024 Uiso 1 1 calc R U . . .
C11 C 0.2294(3) -0.1185(3) 0.5967(2) 0.0181(9) Uani 1 1 d . . . . .
C12 C 0.2943(3) -0.1760(3) 0.6010(2) 0.0184(9) Uani 1 1 d . . . . .
C13 C 0.3913(3) -0.1232(3) 0.6133(2) 0.0168(9) Uani 1 1 d . . . . .
C14 C 0.3862(3) -0.0340(3) 0.6155(2) 0.0160(9) Uani 1 1 d . . . . .
C15 C 0.4697(3) 0.0405(3) 0.6272(2) 0.0164(9) Uani 1 1 d . . . . .
H15A H 0.5343 0.0299 0.6342 0.020 Uiso 1 1 calc R U . . .
C16 C 0.4727(3) 0.1294(3) 0.6302(2) 0.0141(9) Uani 1 1 d . . . . .
C17 C 0.5651(3) 0.2003(3) 0.6428(2) 0.0160(9) Uani 1 1 d . . . . .
C18 C 0.5385(3) 0.2764(3) 0.6401(2) 0.0153(9) Uani 1 1 d . . . . .
C19 C 0.4264(3) 0.2505(3) 0.62519(19) 0.0130(8) Uani 1 1 d . . . . .
C20 C 0.3621(3) 0.3052(2) 0.61701(19) 0.0126(8) Uani 1 1 d . . . . .
C21 C 0.2035(3) 0.4303(3) 0.6065(2) 0.0198(9) Uani 1 1 d . . . . .
H21A H 0.2726 0.4616 0.6332 0.024 Uiso 1 1 calc R U . . .
H21B H 0.1539 0.4498 0.6318 0.024 Uiso 1 1 calc R U . . .
C22 C 0.1946(4) 0.4562(3) 0.5328(2) 0.0292(11) Uani 1 1 d . . . . .
H22A H 0.2100 0.5201 0.5368 0.044 Uiso 1 1 calc R U . . .
H22B H 0.1251 0.4284 0.5070 0.044 Uiso 1 1 calc R U . . .
H22C H 0.2429 0.4367 0.5072 0.044 Uiso 1 1 calc R U . . .
C23 C -0.0095(3) 0.3013(3) 0.5930(2) 0.0210(10) Uani 1 1 d . . . . .
H23A H -0.0628 0.2542 0.5602 0.025 Uiso 1 1 calc R U . . .
H23B H -0.0006 0.3562 0.5722 0.025 Uiso 1 1 calc R U . . .
C24 C -0.0451(4) 0.3138(3) 0.6642(3) 0.0333(12) Uani 1 1 d . . . . .
H24A H -0.1084 0.3303 0.6572 0.050 Uiso 1 1 calc R U . . .
H24B H 0.0075 0.3602 0.6970 0.050 Uiso 1 1 calc R U . . .
H24C H -0.0572 0.2588 0.6840 0.050 Uiso 1 1 calc R U . . .
C25 C -0.1887(3) -0.0398(3) 0.5698(2) 0.0208(9) Uani 1 1 d . . . . .
H25A H -0.2353 -0.0949 0.5415 0.025 Uiso 1 1 calc R U . . .
H25B H -0.1927 0.0088 0.5430 0.025 Uiso 1 1 calc R U . . .
C26 C -0.2244(4) -0.0239(3) 0.6407(2) 0.0293(11) Uani 1 1 d . . . . .
H26A H -0.2949 -0.0215 0.6319 0.044 Uiso 1 1 calc R U . . .
H26B H -0.1803 0.0318 0.6681 0.044 Uiso 1 1 calc R U . . .
H26C H -0.2209 -0.0720 0.6675 0.044 Uiso 1 1 calc R U . . .
C27 C -0.1147(3) -0.2128(3) 0.5738(2) 0.0215(10) Uani 1 1 d . . . . .
H27A H -0.0859 -0.2517 0.5448 0.026 Uiso 1 1 calc R U . . .
H27B H -0.1843 -0.2189 0.5491 0.026 Uiso 1 1 calc R U . . .
C28 C -0.1215(4) -0.2427(3) 0.6450(3) 0.0393(13) Uani 1 1 d . . . . .
H28A H -0.1594 -0.3052 0.6382 0.059 Uiso 1 1 calc R U . . .
H28B H -0.1568 -0.2087 0.6721 0.059 Uiso 1 1 calc R U . . .
H28C H -0.0527 -0.2336 0.6710 0.059 Uiso 1 1 calc R U . . .
C29 C 0.2579(3) -0.2748(3) 0.5955(2) 0.0231(10) Uani 1 1 d . . . . .
H29A H 0.3079 -0.2999 0.5756 0.028 Uiso 1 1 calc R U . . .
H29B H 0.1922 -0.2975 0.5623 0.028 Uiso 1 1 calc R U . . .
C30 C 0.2438(5) -0.3052(3) 0.6664(3) 0.0448(14) Uani 1 1 d . . . . .
H30A H 0.2175 -0.3694 0.6595 0.067 Uiso 1 1 calc R U . . .
H30B H 0.1953 -0.2797 0.6869 0.067 Uiso 1 1 calc R U . . .
H30C H 0.3095 -0.2862 0.6986 0.067 Uiso 1 1 calc R U . . .
C31 C 0.4878(3) -0.1501(3) 0.6215(2) 0.0182(9) Uani 1 1 d . . . . .
H31A H 0.4759 -0.2042 0.6436 0.022 Uiso 1 1 calc R U . . .
H31B H 0.5420 -0.1034 0.6541 0.022 Uiso 1 1 calc R U . . .
C32 C 0.5246(4) -0.1667(3) 0.5517(2) 0.0277(11) Uani 1 1 d . . . . .
H32A H 0.5850 -0.1871 0.5601 0.042 Uiso 1 1 calc R U . . .
H32B H 0.5419 -0.1121 0.5314 0.042 Uiso 1 1 calc R U . . .
H32C H 0.4705 -0.2115 0.5185 0.042 Uiso 1 1 calc R U . . .
C33 C 0.6698(3) 0.1898(3) 0.6536(2) 0.0183(9) Uani 1 1 d . . . . .
H33A H 0.6720 0.1462 0.6861 0.022 Uiso 1 1 calc R U . . .
H33B H 0.7188 0.2465 0.6771 0.022 Uiso 1 1 calc R U . . .
C34 C 0.7044(3) 0.1605(3) 0.5852(2) 0.0248(10) Uani 1 1 d . . . . .
H34A H 0.7720 0.1524 0.5967 0.037 Uiso 1 1 calc R U . . .
H34B H 0.7075 0.2053 0.5542 0.037 Uiso 1 1 calc R U . . .
H34C H 0.6557 0.1049 0.5611 0.037 Uiso 1 1 calc R U . . .
C35 C 0.6165(3) 0.3651(3) 0.6532(2) 0.0201(9) Uani 1 1 d . . . . .
H35A H 0.6715 0.3661 0.6922 0.024 Uiso 1 1 calc R U . . .
H35B H 0.5840 0.4100 0.6689 0.024 Uiso 1 1 calc R U . . .
C36 C 0.6638(4) 0.3895(3) 0.5876(3) 0.0290(11) Uani 1 1 d . . . . .
H36A H 0.7142 0.4476 0.5995 0.043 Uiso 1 1 calc R U . . .
H36B H 0.6102 0.3904 0.5492 0.043 Uiso 1 1 calc R U . . .
H36C H 0.6973 0.3459 0.5722 0.043 Uiso 1 1 calc R U . . .
C37 C 0.4122(3) 0.3995(3) 0.6085(2) 0.0162(9) Uani 1 1 d . . . . .
H37A H 0.4740 0.4012 0.5875 0.019 Uiso 1 1 calc R U . . .
H37B H 0.3649 0.4173 0.5740 0.019 Uiso 1 1 calc R U . . .
C38 C 0.4425(3) 0.4667(3) 0.6739(2) 0.0160(9) Uani 1 1 d . . . . .
C39 C 0.4802(3) 0.5568(3) 0.6806(2) 0.0189(9) Uani 1 1 d . . . . .
C40 C 0.4967(4) 0.6069(3) 0.6195(2) 0.0254(10) Uani 1 1 d . . . . .
H40A H 0.4980 0.6682 0.6348 0.030 Uiso 1 1 calc R U . . .
H40B H 0.4379 0.5809 0.5806 0.030 Uiso 1 1 calc R U . . .
C41 C 0.5937(4) 0.6081(4) 0.5907(3) 0.0411(13) Uani 1 1 d . . . . .
H41A H 0.6032 0.6484 0.5557 0.062 Uiso 1 1 calc R U . . .
H41B H 0.5886 0.5489 0.5681 0.062 Uiso 1 1 calc R U . . .
H41C H 0.6520 0.6278 0.6297 0.062 Uiso 1 1 calc R U . . .
C42 C 0.4950(3) 0.5914(3) 0.7539(2) 0.0210(10) Uani 1 1 d . . . . .
C43 C 0.5351(4) 0.6865(3) 0.7868(2) 0.0285(11) Uani 1 1 d . . . . .
H43A H 0.5160 0.6929 0.8344 0.034 Uiso 1 1 calc R U . . .
H43B H 0.5019 0.7213 0.7575 0.034 Uiso 1 1 calc R U . . .
C44 C 0.6495(5) 0.7238(4) 0.7940(3) 0.0515(16) Uani 1 1 d . . . . .
H44A H 0.6698 0.7867 0.8124 0.077 Uiso 1 1 calc R U . . .
H44B H 0.6696 0.7152 0.7475 0.077 Uiso 1 1 calc R U . . .
H44C H 0.6832 0.6937 0.8268 0.077 Uiso 1 1 calc R U . . .
C45 C 0.4661(3) 0.5215(3) 0.7903(2) 0.0218(10) Uani 1 1 d . . . . .
C46 C 0.4619(4) 0.5207(3) 0.8669(2) 0.0253(10) Uani 1 1 d . . . . .
H46A H 0.4206 0.5591 0.8812 0.030 Uiso 1 1 calc R U . . .
H46B H 0.5320 0.5473 0.8938 0.030 Uiso 1 1 calc R U . . .
C51 C 0.3131(4) 0.4028(3) 0.8892(2) 0.0266(11) Uani 1 1 d . . . . .
C52 C 0.2343(4) 0.4404(3) 0.8591(2) 0.0291(11) Uani 1 1 d . . . . .
C53 C 0.1438(4) 0.3927(3) 0.8749(2) 0.0283(11) Uani 1 1 d . . . . .
C54 C 0.1660(4) 0.3265(3) 0.9144(2) 0.0276(11) Uani 1 1 d . . . . .
C55 C 0.0925(4) 0.2692(3) 0.9443(2) 0.0310(11) Uani 1 1 d . . . . .
H55A H 0.0255 0.2745 0.9351 0.037 Uiso 1 1 calc R U . . .
C56 C 0.1048(4) 0.2059(3) 0.9856(2) 0.0304(12) Uani 1 1 d . . . . .
C57 C 0.0259(4) 0.1545(3) 1.0201(2) 0.0328(12) Uani 1 1 d . . . . .
C58 C 0.0705(4) 0.1016(3) 1.0559(2) 0.0368(13) Uani 1 1 d . . . . .
C59 C 0.1742(4) 0.1199(3) 1.0421(2) 0.0309(12) Uani 1 1 d . . . . .
C60 C 0.2442(5) 0.0771(3) 1.0661(2) 0.0364(13) Uani 1 1 d . . . . .
H60A H 0.2204 0.0301 1.0915 0.044 Uiso 1 1 calc R U . . .
C61 C 0.3447(4) 0.0961(3) 1.0567(2) 0.0325(12) Uani 1 1 d . . . . .
C62 C 0.4184(5) 0.0535(3) 1.0835(2) 0.0390(14) Uani 1 1 d . . . . .
C63 C 0.5094(5) 0.0952(3) 1.0658(3) 0.0387(13) Uani 1 1 d . . . . .
C64 C 0.4897(4) 0.1640(3) 1.0259(2) 0.0336(12) Uani 1 1 d . . . . .
C65 C 0.5619(4) 0.2199(3) 0.9965(3) 0.0364(12) Uani 1 1 d . . . . .
H65A H 0.6272 0.2106 1.0013 0.044 Uiso 1 1 calc R U . . .
C66 C 0.5509(4) 0.2889(3) 0.9602(2) 0.0331(12) Uani 1 1 d . . . . .
C67 C 0.6334(4) 0.3452(3) 0.9328(3) 0.0369(12) Uani 1 1 d . . . . .
C68 C 0.5969(4) 0.4068(3) 0.9036(2) 0.0300(11) Uani 1 1 d . . . . .
C69 C 0.4904(4) 0.3875(3) 0.9126(2) 0.0260(10) Uani 1 1 d . . . . .
C70 C 0.4188(4) 0.4319(3) 0.8895(2) 0.0254(11) Uani 1 1 d . . . . .
C71 C 0.2404(4) 0.5138(3) 0.8148(3) 0.0346(12) Uani 1 1 d . . . . .
H71A H 0.1799 0.4965 0.7767 0.042 Uiso 1 1 calc R U . . .
H71B H 0.3016 0.5217 0.7920 0.042 Uiso 1 1 calc R U . . .
C72 C 0.2454(5) 0.6014(3) 0.8581(3) 0.0552(18) Uani 1 1 d . . . . .
H72A H 0.2489 0.6460 0.8268 0.083 Uiso 1 1 calc R U . . .
H72B H 0.3062 0.6198 0.8951 0.083 Uiso 1 1 calc R U . . .
H72C H 0.1844 0.5944 0.8801 0.083 Uiso 1 1 calc R U . . .
C73 C 0.0404(4) 0.4058(3) 0.8573(2) 0.0340(12) Uani 1 1 d . . . . .
H73A H -0.0116 0.3478 0.8433 0.041 Uiso 1 1 calc R U . . .
H73B H 0.0391 0.4383 0.8165 0.041 Uiso 1 1 calc R U . . .
C74 C 0.0135(4) 0.4566(4) 0.9202(3) 0.0428(14) Uani 1 1 d . . . . .
H74A H -0.0515 0.4683 0.9056 0.064 Uiso 1 1 calc R U . . .
H74B H 0.0672 0.5123 0.9363 0.064 Uiso 1 1 calc R U . . .
H74C H 0.0074 0.4216 0.9590 0.064 Uiso 1 1 calc R U . . .
C75 C -0.0802(4) 0.1610(4) 1.0174(3) 0.0443(14) Uani 1 1 d . . . . .
H75A H -0.1245 0.1054 1.0276 0.053 Uiso 1 1 calc R U . . .
H75B H -0.1066 0.1689 0.9690 0.053 Uiso 1 1 calc R U . . .
C76 C -0.0858(5) 0.2364(4) 1.0699(3) 0.0580(17) Uani 1 1 d . . . . .
H76A H -0.1570 0.2364 1.0674 0.087 Uiso 1 1 calc R U . . .
H76B H -0.0454 0.2920 1.0583 0.087 Uiso 1 1 calc R U . . .
H76C H -0.0587 0.2295 1.1179 0.087 Uiso 1 1 calc R U . . .
C77 C 0.0281(5) 0.0402(3) 1.1056(3) 0.0444(15) Uani 1 1 d . . . . .
H77A H 0.0503 -0.0133 1.0984 0.053 Uiso 1 1 calc R U . . .
H77B H -0.0474 0.0224 1.0951 0.053 Uiso 1 1 calc R U . . .
C78 C 0.0650(5) 0.0853(4) 1.1836(3) 0.0523(17) Uani 1 1 d . . . . .
H78A H 0.0402 0.0434 1.2153 0.078 Uiso 1 1 calc R U . . .
H78B H 0.0387 0.1357 1.1916 0.078 Uiso 1 1 calc R U . . .
H78C H 0.1397 0.1054 1.1934 0.078 Uiso 1 1 calc R U . . .
C79 C 0.3939(5) -0.0238(3) 1.1234(3) 0.0456(15) Uani 1 1 d . . . . .
H79A H 0.4427 -0.0579 1.1172 0.055 Uiso 1 1 calc R U . . .
H79B H 0.3246 -0.0626 1.1030 0.055 Uiso 1 1 calc R U . . .
C80 C 0.3991(6) 0.0044(4) 1.2027(3) 0.064(2) Uani 1 1 d . . . . .
H80A H 0.3772 -0.0478 1.2255 0.096 Uiso 1 1 calc R U . . .
H80B H 0.3542 0.0413 1.2091 0.096 Uiso 1 1 calc R U . . .
H80C H 0.4693 0.0376 1.2242 0.096 Uiso 1 1 calc R U . . .
C81 C 0.6094(5) 0.0837(4) 1.0882(3) 0.0540(17) Uani 1 1 d . . . . .
H81A H 0.6506 0.0946 1.0500 0.065 Uiso 1 1 calc R U . . .
H81B H 0.6011 0.0226 1.0968 0.065 Uiso 1 1 calc R U . . .
C82 C 0.6650(6) 0.1473(5) 1.1561(4) 0.081(2) Uani 1 1 d . . . . .
H82A H 0.7329 0.1405 1.1693 0.121 Uiso 1 1 calc R U . . .
H82B H 0.6260 0.1344 1.1945 0.121 Uiso 1 1 calc R U . . .
H82C H 0.6715 0.2077 1.1479 0.121 Uiso 1 1 calc R U . . .
C83 C 0.7365(5) 0.3333(4) 0.9324(4) 0.0574(18) Uani 1 1 d . . . . .
H83A H 0.7560 0.3082 0.9750 0.069 Uiso 1 1 calc R U . . .
H83B H 0.7869 0.3913 0.9345 0.069 Uiso 1 1 calc R U . . .
C84 C 0.7392(6) 0.2723(4) 0.8655(4) 0.071(2) Uani 1 1 d . . . . .
H84A H 0.8055 0.2609 0.8695 0.107 Uiso 1 1 calc R U . . .
H84B H 0.7285 0.3004 0.8236 0.107 Uiso 1 1 calc R U . . .
H84C H 0.6851 0.2167 0.8609 0.107 Uiso 1 1 calc R U . . .
C85 C 0.6639(4) 0.4754(3) 0.8682(3) 0.0331(12) Uani 1 1 d . . . . .
H85A H 0.6203 0.4956 0.8328 0.040 Uiso 1 1 calc R U . . .
H85B H 0.7081 0.4484 0.8427 0.040 Uiso 1 1 calc R U . . .
C86 C 0.7304(5) 0.5540(4) 0.9216(3) 0.0504(15) Uani 1 1 d . . . . .
H86A H 0.7746 0.5954 0.8971 0.076 Uiso 1 1 calc R U . . .
H86B H 0.7724 0.5340 0.9575 0.076 Uiso 1 1 calc R U . . .
H86C H 0.6869 0.5832 0.9447 0.076 Uiso 1 1 calc R U . . .
C87 C 0.3049(5) 0.1387(4) 0.7958(3) 0.0431(14) Uani 1 1 d . . . . .
C88 C 0.2030(5) 0.0024(4) 0.7528(3) 0.0448(14) Uani 1 1 d . . . . .
H88A H 0.1712 -0.0436 0.7143 0.054 Uiso 1 1 calc R U . . .
C89 C 0.1912(5) -0.0141(4) 0.8207(3) 0.0481(15) Uani 1 1 d . . . . .
H89A H 0.1539 -0.0698 0.8301 0.058 Uiso 1 1 calc R U . . .
C90 C 0.2370(5) 0.0557(4) 0.8735(3) 0.0507(15) Uani 1 1 d . . . . .
H90A H 0.2296 0.0474 0.9208 0.061 Uiso 1 1 calc R U . . .
C3S C -0.0804(10) 0.5463(7) 0.7252(6) 0.051(3) Uani 0.5 1 d . U P . .
H3SA H -0.0821 0.4883 0.7403 0.061 Uiso 0.5 1 calc R U P . .
Cl1 Cl -0.1915(3) 0.5614(2) 0.73568(17) 0.0693(10) Uani 0.5 1 d . . P . .
Cl2 Cl -0.0534(3) 0.5386(2) 0.63615(15) 0.0568(8) Uani 0.5 1 d . . P . .
Cl3 Cl 0.0254(3) 0.6210(3) 0.7772(2) 0.0822(12) Uani 0.5 1 d . . P . .

loop_
_atom_site_aniso_label
_atom_site_aniso_U_11
_atom_site_aniso_U_22
_atom_site_aniso_U_33
_atom_site_aniso_U_23
_atom_site_aniso_U_13
_atom_site_aniso_U_12
Mg1 0.0313(10) 0.0289(9) 0.0423(10) 0.0052(7) 0.0094(8) 0.0094(8)
Mg2 0.0604(14) 0.0432(11) 0.0378(10) 0.0107(8) 0.0157(9) 0.0126(10)
N1 0.0156(19) 0.0080(17) 0.0193(18) 0.0019(13) 0.0052(14) 0.0026(14)
C1S 0.069(5) 0.053(4) 0.031(3) 0.000(3) 0.003(3) 0.021(3)
C2S 0.067(5) 0.045(4) 0.034(3) -0.006(3) 0.004(3) 0.024(3)
N1S 0.071(5) 0.073(4) 0.075(4) -0.024(3) 0.007(4) 0.020(4)
N2 0.0099(19) 0.0131(18) 0.0239(19) 0.0002(14) 0.0032(15) 0.0025(15)
N3 0.015(2) 0.0122(18) 0.0238(19) 0.0032(14) 0.0062(15) 0.0038(15)
N4 0.0131(19) 0.0105(17) 0.0197(18) 0.0027(14) 0.0046(14) 0.0024(15)
N5 0.032(2) 0.022(2) 0.024(2) 0.0068(16) 0.0108(17) 0.0032(18)
N6 0.048(3) 0.017(2) 0.024(2) 0.0042(16) 0.0120(19) 0.0034(19)
N7 0.051(3) 0.024(2) 0.0169(19) 0.0072(16) 0.0053(19) 0.005(2)
N8 0.032(2) 0.025(2) 0.024(2) 0.0084(17) 0.0037(18) 0.0006(19)
N9 0.026(2) 0.0067(17) 0.0221(19) 0.0031(14) 0.0081(16) 0.0006(15)
N10 0.038(3) 0.031(2) 0.036(2) -0.0005(19) 0.015(2) 0.001(2)
N11 0.042(3) 0.034(2) 0.021(2) 0.0043(17) 0.0101(18) 0.005(2)
N12 0.111(5) 0.042(3) 0.035(3) -0.005(2) 0.029(3) -0.028(3)
C1 0.017(2) 0.011(2) 0.015(2) -0.0013(16) 0.0048(17) 0.0054(18)
C2 0.014(2) 0.016(2) 0.017(2) 0.0023(16) 0.0043(17) 0.0044(18)
C3 0.019(2) 0.017(2) 0.020(2) 0.0022(17) 0.0057(18) 0.0091(19)
C4 0.014(2) 0.016(2) 0.017(2) 0.0033(16) 0.0011(17) 0.0059(18)
C5 0.012(2) 0.020(2) 0.016(2) 0.0038(17) 0.0030(17) 0.0064(18)
C6 0.009(2) 0.019(2) 0.017(2) 0.0008(17) 0.0032(16) 0.0029(18)
C7 0.014(2) 0.016(2) 0.021(2) -0.0005(17) 0.0004(18) 0.0017(18)
C8 0.015(2) 0.018(2) 0.018(2) -0.0020(17) 0.0032(17) 0.0023(18)
C9 0.013(2) 0.014(2) 0.025(2) -0.0029(17) 0.0039(18) 0.0023(18)
C10 0.019(2) 0.012(2) 0.026(2) -0.0003(17) 0.0041(19) 0.0020(19)
C11 0.017(2) 0.014(2) 0.024(2) 0.0020(17) 0.0051(18) 0.0032(18)
C12 0.018(2) 0.014(2) 0.025(2) 0.0019(17) 0.0053(18) 0.0065(19)
C13 0.018(2) 0.015(2) 0.020(2) 0.0046(17) 0.0079(18) 0.0058(19)
C14 0.019(2) 0.013(2) 0.017(2) 0.0036(16) 0.0056(17) 0.0057(18)
C15 0.017(2) 0.017(2) 0.018(2) 0.0050(17) 0.0058(17) 0.0077(19)
C16 0.014(2) 0.014(2) 0.016(2) 0.0047(16) 0.0051(17) 0.0046(18)
C17 0.016(2) 0.017(2) 0.017(2) 0.0073(17) 0.0053(17) 0.0049(18)
C18 0.015(2) 0.016(2) 0.017(2) 0.0056(16) 0.0077(17) 0.0038(18)
C19 0.013(2) 0.015(2) 0.0116(19) 0.0016(15) 0.0043(16) 0.0035(17)
C20 0.015(2) 0.0090(19) 0.0133(19) 0.0008(15) 0.0027(16) 0.0023(17)
C21 0.017(2) 0.013(2) 0.031(2) 0.0024(18) 0.0069(19) 0.0071(19)
C22 0.032(3) 0.016(2) 0.040(3) 0.010(2) 0.002(2) 0.008(2)
C23 0.016(2) 0.014(2) 0.033(2) 0.0014(18) 0.0020(19) 0.0042(19)
C24 0.022(3) 0.033(3) 0.044(3) -0.006(2) 0.009(2) 0.008(2)
C25 0.011(2) 0.017(2) 0.031(2) -0.0008(18) 0.0035(18) -0.0002(18)
C26 0.020(3) 0.037(3) 0.034(3) 0.006(2) 0.009(2) 0.011(2)
C27 0.016(2) 0.011(2) 0.033(2) -0.0021(18) 0.0041(19) -0.0011(18)
C28 0.040(3) 0.027(3) 0.039(3) 0.002(2) 0.009(2) -0.009(2)
C29 0.014(2) 0.010(2) 0.042(3) -0.0003(19) 0.003(2) 0.0018(18)
C30 0.061(4) 0.016(3) 0.057(4) 0.012(2) 0.021(3) 0.003(3)
C31 0.017(2) 0.010(2) 0.028(2) 0.0044(17) 0.0047(18) 0.0046(18)
C32 0.021(3) 0.033(3) 0.030(3) -0.004(2) 0.006(2) 0.011(2)
C33 0.013(2) 0.014(2) 0.027(2) 0.0057(17) 0.0021(18) 0.0017(18)
C34 0.018(3) 0.025(2) 0.034(3) 0.005(2) 0.008(2) 0.009(2)
C35 0.018(2) 0.014(2) 0.027(2) 0.0030(18) 0.0034(19) 0.0022(18)
C36 0.026(3) 0.020(2) 0.045(3) 0.011(2) 0.020(2) 0.005(2)
C37 0.015(2) 0.015(2) 0.021(2) 0.0060(17) 0.0057(17) 0.0056(18)
C38 0.015(2) 0.013(2) 0.020(2) 0.0034(17) 0.0016(17) 0.0043(18)
C39 0.022(2) 0.012(2) 0.024(2) 0.0060(17) 0.0075(19) 0.0054(19)
C40 0.032(3) 0.010(2) 0.033(3) 0.0052(18) 0.007(2) 0.004(2)
C41 0.043(3) 0.052(3) 0.036(3) 0.021(3) 0.019(3) 0.014(3)
C42 0.020(2) 0.012(2) 0.028(2) 0.0010(18) 0.0062(19) -0.0002(19)
C43 0.045(3) 0.012(2) 0.026(2) 0.0015(18) 0.011(2) 0.004(2)
C44 0.047(4) 0.026(3) 0.062(4) -0.013(3) 0.011(3) -0.015(3)
C45 0.023(3) 0.013(2) 0.026(2) 0.0001(18) 0.0055(19) 0.0005(19)
C46 0.033(3) 0.020(2) 0.022(2) 0.0019(18) 0.009(2) 0.004(2)
C51 0.037(3) 0.022(2) 0.023(2) 0.0061(19) 0.012(2) 0.009(2)
C52 0.040(3) 0.023(3) 0.025(2) 0.0029(19) 0.013(2) 0.008(2)
C53 0.035(3) 0.025(3) 0.024(2) 0.0038(19) 0.010(2) 0.005(2)
C54 0.036(3) 0.025(3) 0.023(2) 0.0028(19) 0.011(2) 0.007(2)
C55 0.039(3) 0.026(3) 0.024(2) 0.003(2) 0.010(2) 0.002(2)
C56 0.040(3) 0.022(3) 0.022(2) -0.0004(19) 0.012(2) -0.005(2)
C57 0.044(3) 0.024(3) 0.023(2) 0.001(2) 0.012(2) -0.005(2)
C58 0.061(4) 0.019(2) 0.019(2) -0.0039(19) 0.016(2) -0.009(2)
C59 0.055(4) 0.018(2) 0.017(2) -0.0004(18) 0.014(2) 0.003(2)
C60 0.072(4) 0.019(2) 0.016(2) 0.0025(19) 0.013(2) 0.008(3)
C61 0.063(4) 0.021(2) 0.010(2) 0.0018(18) 0.004(2) 0.009(3)
C62 0.073(4) 0.022(3) 0.017(2) 0.000(2) 0.000(3) 0.011(3)
C63 0.061(4) 0.026(3) 0.022(3) 0.001(2) -0.005(3) 0.008(3)
C64 0.054(4) 0.026(3) 0.019(2) 0.005(2) -0.003(2) 0.012(3)
C65 0.039(3) 0.031(3) 0.032(3) 0.008(2) -0.006(2) 0.004(2)
C66 0.037(3) 0.030(3) 0.026(3) 0.005(2) -0.004(2) 0.004(2)
C67 0.033(3) 0.039(3) 0.035(3) 0.008(2) -0.002(2) 0.007(3)
C68 0.032(3) 0.028(3) 0.024(2) 0.001(2) 0.000(2) 0.002(2)
C69 0.032(3) 0.020(2) 0.019(2) 0.0008(18) 0.004(2) -0.003(2)
C70 0.036(3) 0.019(2) 0.020(2) 0.0027(18) 0.011(2) 0.003(2)
C71 0.042(3) 0.030(3) 0.038(3) 0.013(2) 0.019(2) 0.013(2)
C72 0.078(5) 0.025(3) 0.074(4) 0.012(3) 0.045(4) 0.017(3)
C73 0.044(3) 0.033(3) 0.027(3) 0.009(2) 0.012(2) 0.009(3)
C74 0.040(3) 0.043(3) 0.048(3) 0.006(3) 0.016(3) 0.012(3)
C75 0.043(4) 0.043(3) 0.038(3) 0.011(3) 0.020(3) -0.009(3)
C76 0.064(5) 0.075(5) 0.045(3) 0.014(3) 0.025(3) 0.027(4)
C77 0.073(4) 0.026(3) 0.026(3) 0.003(2) 0.020(3) -0.006(3)
C78 0.088(5) 0.038(3) 0.022(3) 0.008(2) 0.016(3) 0.000(3)
C79 0.081(5) 0.023(3) 0.030(3) 0.009(2) 0.002(3) 0.012(3)
C80 0.108(6) 0.044(4) 0.025(3) 0.016(3) -0.004(3) 0.002(4)
C81 0.065(4) 0.036(3) 0.052(4) 0.016(3) -0.015(3) 0.009(3)
C82 0.082(6) 0.064(5) 0.063(5) 0.011(4) -0.034(4) -0.013(4)
C83 0.032(4) 0.069(4) 0.078(5) 0.040(4) 0.006(3) 0.017(3)
C84 0.059(5) 0.052(4) 0.124(7) 0.035(4) 0.047(4) 0.029(4)
C85 0.032(3) 0.033(3) 0.030(3) 0.004(2) 0.006(2) 0.002(2)
C86 0.049(4) 0.041(3) 0.047(3) 0.006(3) -0.001(3) -0.005(3)
C87 0.056(4) 0.035(3) 0.031(3) -0.005(2) 0.018(3) 0.001(3)
C88 0.059(4) 0.040(3) 0.039(3) 0.010(3) 0.018(3) 0.014(3)
C89 0.055(4) 0.045(3) 0.044(3) 0.010(3) 0.017(3) 0.009(3)
C90 0.064(4) 0.046(4) 0.039(3) 0.002(3) 0.011(3) 0.013(3)
C3S 0.060(5) 0.037(4) 0.052(5) 0.009(4) -0.031(4) 0.026(4)
Cl1 0.092(3) 0.057(2) 0.0500(18) 0.0121(15) 0.0327(18) -0.0039(19)
Cl2 0.083(2) 0.0457(17) 0.0435(16) -0.0016(13) 0.0101(16) 0.0257(17)
Cl3 0.066(3) 0.097(3) 0.063(2) -0.022(2) -0.0207(19) 0.019(2)

loop_
_atom_type_symbol
_atom_type_description
_atom_type_scat_dispersion_real
_atom_type_scat_dispersion_imag
_atom_type_scat_source
C C 0.0033 0.0016 'International Tables Vol C Tables 4.2.6.8 and 6.1.1.4'
H H 0.0000 0.0000 'International Tables Vol C Tables 4.2.6.8 and 6.1.1.4'
N N 0.0061 0.0033 'International Tables Vol C Tables 4.2.6.8 and 6.1.1.4'
Mg Mg 0.0486 0.0363 'International Tables Vol C Tables 4.2.6.8 and 6.1.1.4'
Cl Cl 0.1484 0.1585 'International Tables Vol C Tables 4.2.6.8 and 6.1.1.4'

loop_
_geom_angle_atom_site_label_1
_geom_angle_atom_site_label_2
_geom_angle_atom_site_label_3
_geom_angle
_geom_angle_site_symmetry_1
_geom_angle_site_symmetry_3
N4 Mg1 N1 86.26(14) . .
N4 Mg1 N3 92.11(15) . .
N1 Mg1 N3 163.72(16) . .
N4 Mg1 N2 164.58(15) . .
N1 Mg1 N2 91.94(15) . .
N3 Mg1 N2 85.33(14) . .
N4 Mg1 N10 99.10(16) . .
N1 Mg1 N10 104.00(15) . .
N3 Mg1 N10 92.27(15) . .
N2 Mg1 N10 96.19(16) . .
N8 Mg2 N7 92.27(18) . .
N8 Mg2 N6 161.13(18) . .
N7 Mg2 N6 86.03(18) . .
N8 Mg2 N5 85.90(17) . .
N7 Mg2 N5 163.88(18) . .
N6 Mg2 N5 90.55(17) . .
N8 Mg2 N11 100.79(17) . .
N7 Mg2 N11 93.38(17) . .
N6 Mg2 N11 98.07(17) . .
N5 Mg2 N11 102.70(17) . .
C4 N1 C1 107.4(3) . .
C4 N1 Mg1 122.3(3) . .
C1 N1 Mg1 130.1(3) . .
C2S C1S H1C 109.5 . .
C2S C1S H1B 109.5 . .
H1C C1S H1B 109.5 . .
C2S C1S H1A 109.5 . .
H1C C1S H1A 109.5 . .
H1B C1S H1A 109.5 . .
N1S C2S C1S 178.5(7) . .
C9 N2 C6 106.6(3) . .
C9 N2 Mg1 129.0(3) . .
C6 N2 Mg1 123.8(3) . .
C11 N3 C14 106.2(3) . .
C11 N3 Mg1 129.6(3) . .
C14 N3 Mg1 123.0(3) . .
C16 N4 C19 107.0(3) . .
C16 N4 Mg1 122.1(3) . .
C19 N4 Mg1 129.8(3) . .
C54 N5 C51 108.0(4) . .
C54 N5 Mg2 122.3(3) . .
C51 N5 Mg2 129.2(3) . .
C56 N6 C59 106.2(4) . .
C56 N6 Mg2 125.2(3) . .
C59 N6 Mg2 128.4(4) . .
C64 N7 C61 107.1(4) . .
C64 N7 Mg2 123.0(3) . .
C61 N7 Mg2 128.9(4) . .
C66 N8 C69 106.9(4) . .
C66 N8 Mg2 121.2(3) . .
C69 N8 Mg2 130.8(3) . .
C38 N9 C45 110.1(3) . .
C38 N9 H9A 124.9 . .
C45 N9 H9A 124.9 . .
C88 N10 C87 115.4(5) . .
C88 N10 Mg1 112.2(4) . .
C87 N10 Mg1 132.4(4) . .
C90 N11 C87 114.4(5) . .
C90 N11 Mg2 112.8(3) . .
C87 N11 Mg2 132.4(4) . .
C87 N12 H12A 120.0 . .
C87 N12 H12B 120.0 . .
H12A N12 H12B 120.0 . .
N1 C1 C20 123.5(3) . .
N1 C1 C2 108.6(3) . .
C20 C1 C2 127.9(4) . .
C3 C2 C1 106.8(3) . .
C3 C2 C21 121.2(4) . .
C1 C2 C21 132.1(4) . .
C2 C3 C4 107.6(3) . .
C2 C3 C23 127.9(4) . .
C4 C3 C23 124.5(4) . .
N1 C4 C5 126.9(4) . .
N1 C4 C3 109.5(3) . .
C5 C4 C3 123.6(4) . .
C6 C5 C4 128.9(4) . .
C6 C5 H5A 115.6 . .
C4 C5 H5A 115.6 . .
N2 C6 C5 124.7(4) . .
N2 C6 C7 110.2(3) . .
C5 C6 C7 125.1(4) . .
C8 C7 C6 106.2(4) . .
C8 C7 C25 128.3(4) . .
C6 C7 C25 125.5(4) . .
C7 C8 C9 106.6(4) . .
C7 C8 C27 127.9(4) . .
C9 C8 C27 125.4(4) . .
N2 C9 C10 124.1(4) . .
N2 C9 C8 110.4(3) . .
C10 C9 C8 125.5(4) . .
C9 C10 C11 126.6(4) . .
C9 C10 H10A 116.7 . .
C11 C10 H10A 116.7 . .
N3 C11 C10 123.7(4) . .
N3 C11 C12 110.4(4) . .
C10 C11 C12 125.9(4) . .
C13 C12 C11 106.3(4) . .
C13 C12 C29 128.0(4) . .
C11 C12 C29 125.7(4) . .
C12 C13 C14 106.9(4) . .
C12 C13 C31 127.6(4) . .
C14 C13 C31 125.5(4) . .
N3 C14 C15 124.6(4) . .
N3 C14 C13 110.2(4) . .
C15 C14 C13 125.2(4) . .
C14 C15 C16 129.4(4) . .
C14 C15 H15A 115.3 . .
C16 C15 H15A 115.3 . .
N4 C16 C15 125.6(4) . .
N4 C16 C17 110.8(3) . .
C15 C16 C17 123.7(4) . .
C18 C17 C16 107.3(4) . .
C18 C17 C33 127.9(4) . .
C16 C17 C33 124.7(3) . .
C17 C18 C19 106.3(4) . .
C17 C18 C35 122.3(4) . .
C19 C18 C35 131.3(4) . .
N4 C19 C20 123.3(4) . .
N4 C19 C18 108.6(3) . .
C20 C19 C18 128.2(4) . .
C19 C20 C1 125.7(4) . .
C19 C20 C37 116.9(4) . .
C1 C20 C37 117.2(3) . .
C2 C21 C22 113.7(3) . .
C2 C21 H21A 108.8 . .
C22 C21 H21A 108.8 . .
C2 C21 H21B 108.8 . .
C22 C21 H21B 108.8 . .
H21A C21 H21B 107.7 . .
C21 C22 H22A 109.5 . .
C21 C22 H22B 109.5 . .
H22A C22 H22B 109.5 . .
C21 C22 H22C 109.5 . .
H22A C22 H22C 109.5 . .
H22B C22 H22C 109.5 . .
C3 C23 C24 112.7(4) . .
C3 C23 H23A 109.1 . .
C24 C23 H23A 109.1 . .
C3 C23 H23B 109.1 . .
C24 C23 H23B 109.1 . .
H23A C23 H23B 107.8 . .
C23 C24 H24A 109.5 . .
C23 C24 H24B 109.5 . .
H24A C24 H24B 109.5 . .
C23 C24 H24C 109.5 . .
H24A C24 H24C 109.5 . .
H24B C24 H24C 109.5 . .
C7 C25 C26 112.9(4) . .
C7 C25 H25A 109.0 . .
C26 C25 H25A 109.0 . .
C7 C25 H25B 109.0 . .
C26 C25 H25B 109.0 . .
H25A C25 H25B 107.8 . .
C25 C26 H26A 109.5 . .
C25 C26 H26B 109.5 . .
H26A C26 H26B 109.5 . .
C25 C26 H26C 109.5 . .
H26A C26 H26C 109.5 . .
H26B C26 H26C 109.5 . .
C8 C27 C28 113.4(4) . .
C8 C27 H27A 108.9 . .
C28 C27 H27A 108.9 . .
C8 C27 H27B 108.9 . .
C28 C27 H27B 108.9 . .
H27A C27 H27B 107.7 . .
C27 C28 H28A 109.5 . .
C27 C28 H28B 109.5 . .
H28A C28 H28B 109.5 . .
C27 C28 H28C 109.5 . .
H28A C28 H28C 109.5 . .
H28B C28 H28C 109.5 . .
C12 C29 C30 113.0(4) . .
C12 C29 H29A 109.0 . .
C30 C29 H29A 109.0 . .
C12 C29 H29B 109.0 . .
C30 C29 H29B 109.0 . .
H29A C29 H29B 107.8 . .
C29 C30 H30A 109.5 . .
C29 C30 H30B 109.5 . .
H30A C30 H30B 109.5 . .
C29 C30 H30C 109.5 . .
H30A C30 H30C 109.5 . .
H30B C30 H30C 109.5 . .
C13 C31 C32 113.4(3) . .
C13 C31 H31A 108.9 . .
C32 C31 H31A 108.9 . .
C13 C31 H31B 108.9 . .
C32 C31 H31B 108.9 . .
H31A C31 H31B 107.7 . .
C31 C32 H32A 109.5 . .
C31 C32 H32B 109.5 . .
H32A C32 H32B 109.5 . .
C31 C32 H32C 109.5 . .
H32A C32 H32C 109.5 . .
H32B C32 H32C 109.5 . .
C17 C33 C34 114.2(3) . .
C17 C33 H33A 108.7 . .
C34 C33 H33A 108.7 . .
C17 C33 H33B 108.7 . .
C34 C33 H33B 108.7 . .
H33A C33 H33B 107.6 . .
C33 C34 H34A 109.5 . .
C33 C34 H34B 109.5 . .
H34A C34 H34B 109.5 . .
C33 C34 H34C 109.5 . .
H34A C34 H34C 109.5 . .
H34B C34 H34C 109.5 . .
C18 C35 C36 113.4(4) . .
C18 C35 H35A 108.9 . .
C36 C35 H35A 108.9 . .
C18 C35 H35B 108.9 . .
C36 C35 H35B 108.9 . .
H35A C35 H35B 107.7 . .
C35 C36 H36A 109.5 . .
C35 C36 H36B 109.5 . .
H36A C36 H36B 109.5 . .
C35 C36 H36C 109.5 . .
H36A C36 H36C 109.5 . .
H36B C36 H36C 109.5 . .
C38 C37 C20 117.2(3) . .
C38 C37 H37A 108.0 . .
C20 C37 H37A 108.0 . .
C38 C37 H37B 108.0 . .
C20 C37 H37B 108.0 . .
H37A C37 H37B 107.2 . .
N9 C38 C39 107.4(3) . .
N9 C38 C37 123.3(3) . .
C39 C38 C37 129.3(4) . .
C38 C39 C42 107.6(4) . .
C38 C39 C40 124.5(4) . .
C42 C39 C40 127.8(4) . .
C39 C40 C41 114.8(4) . .
C39 C40 H40A 108.6 . .
C41 C40 H40A 108.6 . .
C39 C40 H40B 108.6 . .
C41 C40 H40B 108.6 . .
H40A C40 H40B 107.5 . .
C40 C41 H41A 109.5 . .
C40 C41 H41B 109.5 . .
H41A C41 H41B 109.5 . .
C40 C41 H41C 109.5 . .
H41A C41 H41C 109.5 . .
H41B C41 H41C 109.5 . .
C45 C42 C39 107.6(4) . .
C45 C42 C43 125.5(4) . .
C39 C42 C43 126.9(4) . .
C42 C43 C44 113.7(4) . .
C42 C43 H43A 108.8 . .
C44 C43 H43A 108.8 . .
C42 C43 H43B 108.8 . .
C44 C43 H43B 108.8 . .
H43A C43 H43B 107.7 . .
C43 C44 H44A 109.5 . .
C43 C44 H44B 109.5 . .
H44A C44 H44B 109.5 . .
C43 C44 H44C 109.5 . .
H44A C44 H44C 109.5 . .
H44B C44 H44C 109.5 . .
C42 C45 N9 107.2(4) . .
C42 C45 C46 129.9(4) . .
N9 C45 C46 122.8(4) . .
C45 C46 C70 116.9(4) . .
C45 C46 H46A 108.1 . .
C70 C46 H46A 108.1 . .
C45 C46 H46B 108.1 . .
C70 C46 H46B 108.1 . .
H46A C46 H46B 107.3 . .
N5 C51 C70 123.9(4) . .
N5 C51 C52 107.9(4) . .
C70 C51 C52 128.2(4) . .
C53 C52 C51 107.0(4) . .
C53 C52 C71 121.9(5) . .
C51 C52 C71 131.0(4) . .
C52 C53 C54 106.7(4) . .
C52 C53 C73 128.1(4) . .
C54 C53 C73 125.2(4) . .
N5 C54 C55 126.8(4) . .
N5 C54 C53 110.2(4) . .
C55 C54 C53 122.9(5) . .
C56 C55 C54 128.6(5) . .
C56 C55 H55A 115.7 . .
C54 C55 H55A 115.7 . .
N6 C56 C55 124.1(4) . .
N6 C56 C57 111.1(4) . .
C55 C56 C57 124.8(5) . .
C58 C57 C56 105.5(5) . .
C58 C57 C75 128.1(4) . .
C56 C57 C75 126.5(5) . .
C57 C58 C59 107.0(4) . .
C57 C58 C77 129.0(5) . .
C59 C58 C77 123.9(5) . .
N6 C59 C60 124.5(5) . .
N6 C59 C58 110.2(4) . .
C60 C59 C58 125.3(4) . .
C61 C60 C59 126.5(4) . .
C61 C60 H60A 116.8 . .
C59 C60 H60A 116.8 . .
N7 C61 C60 123.9(5) . .
N7 C61 C62 109.4(5) . .
C60 C61 C62 126.6(5) . .
C63 C62 C61 107.7(4) . .
C63 C62 C79 128.2(5) . .
C61 C62 C79 124.1(6) . .
C62 C63 C81 128.4(5) . .
C62 C63 C64 105.6(5) . .
C81 C63 C64 125.6(5) . .
N7 C64 C65 125.6(4) . .
N7 C64 C63 110.2(5) . .
C65 C64 C63 124.2(5) . .
C64 C65 C66 128.0(5) . .
C64 C65 H65A 116.0 . .
C66 C65 H65A 116.0 . .
N8 C66 C65 126.7(5) . .
N8 C66 C67 110.1(4) . .
C65 C66 C67 123.2(5) . .
C68 C67 C66 107.3(5) . .
C68 C67 C83 126.9(5) . .
C66 C67 C83 125.7(5) . .
C67 C68 C69 106.4(4) . .
C67 C68 C85 120.9(5) . .
C69 C68 C85 132.6(4) . .
N8 C69 C70 122.8(4) . .
N8 C69 C68 109.2(4) . .
C70 C69 C68 127.9(4) . .
C51 C70 C69 125.8(4) . .
C51 C70 C46 117.6(4) . .
C69 C70 C46 116.5(4) . .
C52 C71 C72 113.1(4) . .
C52 C71 H71A 109.0 . .
C72 C71 H71A 109.0 . .
C52 C71 H71B 109.0 . .
C72 C71 H71B 109.0 . .
H71A C71 H71B 107.8 . .
C71 C72 H72A 109.5 . .
C71 C72 H72B 109.5 . .
H72A C72 H72B 109.5 . .
C71 C72 H72C 109.5 . .
H72A C72 H72C 109.5 . .
H72B C72 H72C 109.5 . .
C53 C73 C74 111.8(4) . .
C53 C73 H73A 109.2 . .
C74 C73 H73A 109.2 . .
C53 C73 H73B 109.2 . .
C74 C73 H73B 109.2 . .
H73A C73 H73B 107.9 . .
C73 C74 H74A 109.5 . .
C73 C74 H74B 109.5 . .
H74A C74 H74B 109.5 . .
C73 C74 H74C 109.5 . .
H74A C74 H74C 109.5 . .
H74B C74 H74C 109.5 . .
C57 C75 C76 112.6(5) . .
C57 C75 H75A 109.1 . .
C76 C75 H75A 109.1 . .
C57 C75 H75B 109.1 . .
C76 C75 H75B 109.1 . .
H75A C75 H75B 107.8 . .
C75 C76 H76A 109.5 . .
C75 C76 H76B 109.5 . .
H76A C76 H76B 109.5 . .
C75 C76 H76C 109.5 . .
H76A C76 H76C 109.5 . .
H76B C76 H76C 109.5 . .
C58 C77 C78 110.5(4) . .
C58 C77 H77A 109.5 . .
C78 C77 H77A 109.5 . .
C58 C77 H77B 109.5 . .
C78 C77 H77B 109.5 . .
H77A C77 H77B 108.1 . .
C77 C78 H78A 109.5 . .
C77 C78 H78B 109.5 . .
H78A C78 H78B 109.5 . .
C77 C78 H78C 109.5 . .
H78A C78 H78C 109.5 . .
H78B C78 H78C 109.5 . .
C62 C79 C80 112.5(4) . .
C62 C79 H79A 109.1 . .
C80 C79 H79A 109.1 . .
C62 C79 H79B 109.1 . .
C80 C79 H79B 109.1 . .
H79A C79 H79B 107.8 . .
C79 C80 H80A 109.5 . .
C79 C80 H80B 109.5 . .
H80A C80 H80B 109.5 . .
C79 C80 H80C 109.5 . .
H80A C80 H80C 109.5 . .
H80B C80 H80C 109.5 . .
C63 C81 C82 110.4(6) . .
C63 C81 H81A 109.6 . .
C82 C81 H81A 109.6 . .
C63 C81 H81B 109.6 . .
C82 C81 H81B 109.6 . .
H81A C81 H81B 108.1 . .
C81 C82 H82A 109.5 . .
C81 C82 H82B 109.5 . .
H82A C82 H82B 109.5 . .
C81 C82 H82C 109.5 . .
H82A C82 H82C 109.5 . .
H82B C82 H82C 109.5 . .
C67 C83 C84 111.8(5) . .
C67 C83 H83A 109.3 . .
C84 C83 H83A 109.3 . .
C67 C83 H83B 109.3 . .
C84 C83 H83B 109.3 . .
H83A C83 H83B 107.9 . .
C83 C84 H84A 109.5 . .
C83 C84 H84B 109.5 . .
H84A C84 H84B 109.5 . .
C83 C84 H84C 109.5 . .
H84A C84 H84C 109.5 . .
H84B C84 H84C 109.5 . .
C68 C85 C86 111.9(4) . .
C68 C85 H85A 109.2 . .
C86 C85 H85A 109.2 . .
C68 C85 H85B 109.2 . .
C86 C85 H85B 109.2 . .
H85A C85 H85B 107.9 . .
C85 C86 H86A 109.5 . .
C85 C86 H86B 109.5 . .
H86A C86 H86B 109.5 . .
C85 C86 H86C 109.5 . .
H86A C86 H86C 109.5 . .
H86B C86 H86C 109.5 . .
N11 C87 N12 116.8(5) . .
N11 C87 N10 126.1(5) . .
N12 C87 N10 116.6(5) . .
N10 C88 C89 123.4(6) . .
N10 C88 H88A 118.3 . .
C89 C88 H88A 118.3 . .
C90 C89 C88 115.2(6) . .
C90 C89 H89A 122.4 . .
C88 C89 H89A 122.4 . .
N11 C90 C89 124.4(5) . .
N11 C90 H90A 117.8 . .
C89 C90 H90A 117.8 . .
Cl1 C3S Cl3 115.8(7) . .
Cl1 C3S Cl2 116.8(5) . .
Cl3 C3S Cl2 106.2(8) . .
Cl1 C3S H3SA 105.7 . .
Cl3 C3S H3SA 105.7 . .
Cl2 C3S H3SA 105.7 . .

loop_
_geom_bond_atom_site_label_1
_geom_bond_atom_site_label_2
_geom_bond_distance
_geom_bond_site_symmetry_2
Mg1 N4 2.070(4) .
Mg1 N1 2.073(3) .
Mg1 N3 2.090(4) .
Mg1 N2 2.093(4) .
Mg1 N10 2.233(4) .
Mg2 N8 2.060(5) .
Mg2 N7 2.066(4) .
Mg2 N6 2.093(5) .
Mg2 N5 2.097(4) .
Mg2 N11 2.212(4) .
N1 C4 1.369(5) .
N1 C1 1.383(5) .
C1S C2S 1.428(9) .
C1S H1C 0.9800 .
C1S H1B 0.9800 .
C1S H1A 0.9800 .
C2S N1S 1.130(8) .
N2 C9 1.365(5) .
N2 C6 1.366(5) .
N3 C11 1.359(5) .
N3 C14 1.366(5) .
N4 C16 1.365(5) .
N4 C19 1.388(5) .
N5 C54 1.353(6) .
N5 C51 1.385(6) .
N6 C56 1.361(7) .
N6 C59 1.372(6) .
N7 C64 1.353(7) .
N7 C61 1.379(6) .
N8 C66 1.359(6) .
N8 C69 1.389(6) .
N9 C38 1.377(5) .
N9 C45 1.382(5) .
N9 H9A 0.8800 .
N10 C88 1.311(7) .
N10 C87 1.349(7) .
N11 C90 1.324(7) .
N11 C87 1.340(6) .
N12 C87 1.348(7) .
N12 H12A 0.8800 .
N12 H12B 0.8800 .
C1 C20 1.420(6) .
C1 C2 1.473(5) .
C2 C3 1.355(6) .
C2 C21 1.511(5) .
C3 C4 1.453(5) .
C3 C23 1.502(6) .
C4 C5 1.397(6) .
C5 C6 1.386(6) .
C5 H5A 0.9500 .
C6 C7 1.459(6) .
C7 C8 1.367(6) .
C7 C25 1.495(6) .
C8 C9 1.451(6) .
C8 C27 1.497(6) .
C9 C10 1.390(6) .
C10 C11 1.403(6) .
C10 H10A 0.9500 .
C11 C12 1.456(6) .
C12 C13 1.350(6) .
C12 C29 1.511(6) .
C13 C14 1.448(5) .
C13 C31 1.506(6) .
C14 C15 1.388(6) .
C15 C16 1.409(5) .
C15 H15A 0.9500 .
C16 C17 1.430(6) .
C17 C18 1.372(6) .
C17 C33 1.495(6) .
C18 C19 1.472(6) .
C18 C35 1.502(6) .
C19 C20 1.418(5) .
C20 C37 1.517(5) .
C21 C22 1.519(6) .
C21 H21A 0.9900 .
C21 H21B 0.9900 .
C22 H22A 0.9800 .
C22 H22B 0.9800 .
C22 H22C 0.9800 .
C23 C24 1.529(6) .
C23 H23A 0.9900 .
C23 H23B 0.9900 .
C24 H24A 0.9800 .
C24 H24B 0.9800 .
C24 H24C 0.9800 .
C25 C26 1.533(6) .
C25 H25A 0.9900 .
C25 H25B 0.9900 .
C26 H26A 0.9800 .
C26 H26B 0.9800 .
C26 H26C 0.9800 .
C27 C28 1.508(6) .
C27 H27A 0.9900 .
C27 H27B 0.9900 .
C28 H28A 0.9800 .
C28 H28B 0.9800 .
C28 H28C 0.9800 .
C29 C30 1.518(7) .
C29 H29A 0.9900 .
C29 H29B 0.9900 .
C30 H30A 0.9800 .
C30 H30B 0.9800 .
C30 H30C 0.9800 .
C31 C32 1.524(6) .
C31 H31A 0.9900 .
C31 H31B 0.9900 .
C32 H32A 0.9800 .
C32 H32B 0.9800 .
C32 H32C 0.9800 .
C33 C34 1.531(6) .
C33 H33A 0.9900 .
C33 H33B 0.9900 .
C34 H34A 0.9800 .
C34 H34B 0.9800 .
C34 H34C 0.9800 .
C35 C36 1.539(6) .
C35 H35A 0.9900 .
C35 H35B 0.9900 .
C36 H36A 0.9800 .
C36 H36B 0.9800 .
C36 H36C 0.9800 .
C37 C38 1.496(6) .
C37 H37A 0.9900 .
C37 H37B 0.9900 .
C38 C39 1.380(6) .
C39 C42 1.426(6) .
C39 C40 1.503(6) .
C40 C41 1.517(7) .
C40 H40A 0.9900 .
C40 H40B 0.9900 .
C41 H41A 0.9800 .
C41 H41B 0.9800 .
C41 H41C 0.9800 .
C42 C45 1.380(6) .
C42 C43 1.504(6) .
C43 C44 1.514(8) .
C43 H43A 0.9900 .
C43 H43B 0.9900 .
C44 H44A 0.9800 .
C44 H44B 0.9800 .
C44 H44C 0.9800 .
C45 C46 1.486(6) .
C46 C70 1.519(6) .
C46 H46A 0.9900 .
C46 H46B 0.9900 .
C51 C70 1.408(7) .
C51 C52 1.469(7) .
C52 C53 1.370(7) .
C52 C71 1.516(6) .
C53 C54 1.446(6) .
C53 C73 1.503(7) .
C54 C55 1.403(7) .
C55 C56 1.388(7) .
C55 H55A 0.9500 .
C56 C57 1.460(7) .
C57 C58 1.371(7) .
C57 C75 1.496(8) .
C58 C59 1.452(8) .
C58 C77 1.506(6) .
C59 C60 1.392(7) .
C60 C61 1.382(8) .
C60 H60A 0.9500 .
C61 C62 1.447(7) .
C62 C63 1.362(8) .
C62 C79 1.512(7) .
C63 C81 1.461(8) .
C63 C64 1.473(6) .
C64 C65 1.376(7) .
C65 C66 1.403(7) .
C65 H65A 0.9500 .
C66 C67 1.449(7) .
C67 C68 1.364(7) .
C67 C83 1.492(8) .
C68 C69 1.460(7) .
C68 C85 1.519(7) .
C69 C70 1.423(7) .
C71 C72 1.533(7) .
C71 H71A 0.9900 .
C71 H71B 0.9900 .
C72 H72A 0.9800 .
C72 H72B 0.9800 .
C72 H72C 0.9800 .
C73 C74 1.530(7) .
C73 H73A 0.9900 .
C73 H73B 0.9900 .
C74 H74A 0.9800 .
C74 H74B 0.9800 .
C74 H74C 0.9800 .
C75 C76 1.514(8) .
C75 H75A 0.9900 .
C75 H75B 0.9900 .
C76 H76A 0.9800 .
C76 H76B 0.9800 .
C76 H76C 0.9800 .
C77 C78 1.547(7) .
C77 H77A 0.9900 .
C77 H77B 0.9900 .
C78 H78A 0.9800 .
C78 H78B 0.9800 .
C78 H78C 0.9800 .
C79 C80 1.529(7) .
C79 H79A 0.9900 .
C79 H79B 0.9900 .
C80 H80A 0.9800 .
C80 H80B 0.9800 .
C80 H80C 0.9800 .
C81 C82 1.533(9) .
C81 H81A 0.9900 .
C81 H81B 0.9900 .
C82 H82A 0.9800 .
C82 H82B 0.9800 .
C82 H82C 0.9800 .
C83 C84 1.542(10) .
C83 H83A 0.9900 .
C83 H83B 0.9900 .
C84 H84A 0.9800 .
C84 H84B 0.9800 .
C84 H84C 0.9800 .
C85 C86 1.524(7) .
C85 H85A 0.9900 .
C85 H85B 0.9900 .
C86 H86A 0.9800 .
C86 H86B 0.9800 .
C86 H86C 0.9800 .
C88 C89 1.385(7) .
C88 H88A 0.9500 .
C89 C90 1.370(8) .
C89 H89A 0.9500 .
C90 H90A 0.9500 .
C3S Cl1 1.655(13) .
C3S Cl3 1.721(12) .
C3S Cl2 1.802(13) .
C3S H3SA 1.0000 .
